data_4022275
loop_
_publ_author_name
'Xingang Fang'
'Hairong Xia'
'Hui Yu'
'Xicheng Dong'
'Minbo Chen'
'Quanrui Wang'
'Fenggang Tao'
'Chaozhong Li'

_publ_section_title
;
 On the 6-Exo Atom Transfer Radical Cyclization Reactions of
 3-Butenyl 2-Iodoalkanoates
;
_journal_name_full 'Journal of Organic Chemistry'
_journal_page_first 8481
_journal_page_last 8488
_journal_paper_doi 10.1021/jo026381b
_journal_volume 67
_journal_year 2002
_space_group_IT_number 14
_symmetry_cell_setting monoclinic
_symmetry_Int_Tables_number 14
_symmetry_space_group_name_Hall '-P 2ybc'
_symmetry_space_group_name_H-M 'P 1 21/c 1'
_audit_creation_date 'Tue Mar  1 13:56:17 2000'
_audit_creation_method 'from TEXRAY.INF file'
_cell_angle_alpha 90
_cell_angle_beta 93.58(3)
_cell_angle_gamma 90
_cell_formula_units_Z 4.00
_cell_length_a 9.377(3)
_cell_length_b 9.892(4)
_cell_length_c 16.643(5)
_cell_measurement_reflns_used 17
_cell_measurement_temperature 20.0
_cell_measurement_theta_max 24.42
_cell_measurement_theta_min 18.39
_cell_volume 1540.7(8)
_computing_cell_refinement 'MSC/AFC Diffractometer Control'
_computing_data_collection 'MSC/AFC Diffractometer Control'
_computing_data_reduction 'teXsan: PROCESS (MSC)'
_computing_publication_material 'teXsan: FINISH (MSC)'
_computing_structure_refinement 'teXsan: LS (MSC)'
_computing_structure_solution SHELXS86
_diffrn_ambient_temperature 20.0
_diffrn_measurement_device AFC7R
_diffrn_measurement_method 'omega/2-theta scans'
_diffrn_orient_matrix_UB_11 -0.03563
_diffrn_orient_matrix_UB_12 0.05327
_diffrn_orient_matrix_UB_13 -0.04824
_diffrn_orient_matrix_UB_21 -0.00060
_diffrn_orient_matrix_UB_22 0.08370
_diffrn_orient_matrix_UB_23 0.03364
_diffrn_orient_matrix_UB_31 0.10073
_diffrn_orient_matrix_UB_32 0.01941
_diffrn_orient_matrix_UB_33 -0.01287
_diffrn_radiation_monochromator graphite
_diffrn_radiation_source 'X-ray tube'
_diffrn_radiation_type MoKalpha
_diffrn_radiation_wavelength 0.7107
_diffrn_reflns_av_R_equivalents 3.36
_diffrn_reflns_limit_h_max 10
_diffrn_reflns_limit_h_min 0
_diffrn_reflns_limit_k_max 11
_diffrn_reflns_limit_k_min 0
_diffrn_reflns_limit_l_max 15
_diffrn_reflns_limit_l_min -17
_diffrn_reflns_number 3000
_diffrn_reflns_theta_max 25.0022
_diffrn_standards_decay_% -2.13
_diffrn_standards_interval_count 200
_diffrn_standards_number 3
_exptl_absorpt_coefficient_mu_cm 40.876
_exptl_absorpt_correction_T_max 1.000
_exptl_absorpt_correction_T_min 0.755
_exptl_absorpt_correction_type empirical
_exptl_absorpt_process_details psi-scan
_exptl_crystal_colour colorless
_exptl_crystal_density_diffrn 2.069
_exptl_crystal_description prismatic
_exptl_crystal_F_000 912.00
_exptl_crystal_size_max 0.300
_exptl_crystal_size_min 0.200
_refine_diff_density_max -1.24410
_refine_diff_density_min 1.07590
_refine_ls_extinction_coef 4.64416
_refine_ls_extinction_method Zachariasen_type_2_Gaussian_isotropic
_refine_ls_goodness_of_fit_obs 2.160
_refine_ls_matrix_type full
_refine_ls_number_parameters 164
_refine_ls_number_reflns 2198
_refine_ls_number_restraints 0
_refine_ls_R_factor_obs 0.0340
_refine_ls_shift/esd_max 0.0000
_refine_ls_structure_factor_coef F
_refine_ls_weighting_scheme sigma
_refine_ls_wR_factor_obs 0.0480
_cod_data_source_file jo026381b-2_s7.cif
_cod_data_source_block master_file_afc7*.xtl
_cod_depositor_comments
;
The following automatic conversions were performed:

'_atom_site_thermal_displace_type' tag value 'Uij' was replaced with
'Uani' value 36 times.

Automatic conversion script
Id: cif_fix_values 1646 2011-03-28 12:23:43Z adriana 
;
_cod_original_sg_symbol_H-M 'P 21/c     '
_cod_database_code 4022275

loop_
_symmetry_equiv_pos_as_xyz
'   +x,   +y,   +z'
'   -x,1/2+y,1/2-z'
'   -x,   -y,   -z'
'   +x,1/2-y,1/2+z'

loop_
_atom_site_aniso_label
_atom_site_aniso_U_11
_atom_site_aniso_U_22
_atom_site_aniso_U_33
_atom_site_aniso_U_12
_atom_site_aniso_U_13
_atom_site_aniso_U_23
I1 0.0668(3) 0.0667(3) 0.0506(3) 0.0027(2) 0.0047(2) 0.0257(2)
I2 0.0793(4) 0.0371(3) 0.0674(3) 0.0071(2) -0.0020(2) 0.0102(2)
O1 0.055(3) 0.067(3) 0.052(3) 0.006(2) -0.006(2) 0.011(2)
O2 0.045(2) 0.053(2) 0.049(2) 0.004(2) -0.003(2) 0.003(2)
O3 0.084(4) 0.086(4) 0.058(3) 0.015(3) -0.020(3) 0.005(3)
O4 0.050(2) 0.054(2) 0.036(2) 0.000(2) 0.000(2) -0.004(2)
C1 0.032(3) 0.058(4) 0.064(4) -0.001(3) 0.008(3) 0.003(3)
C2 0.049(4) 0.070(5) 0.064(4) 0.013(3) 0.006(3) -0.011(4)
C3 0.060(4) 0.041(3) 0.054(4) 0.012(3) -0.005(3) -0.006(3)
C4 0.052(3) 0.026(2) 0.033(3) 0.001(2) 0.004(2) -0.003(2)
C5 0.075(4) 0.033(3) 0.042(3) -0.011(3) 0.009(3) -0.004(3)
C6 0.053(4) 0.054(4) 0.046(3) -0.019(3) -0.002(3) -0.005(3)
C7 0.044(3) 0.056(4) 0.046(3) -0.009(3) 0.008(3) 0.002(3)
C8 0.046(4) 0.066(4) 0.053(4) 0.002(3) 0.013(3) -0.007(3)
C9 0.056(4) 0.049(3) 0.034(3) -0.002(3) 0.008(3) -0.005(3)
C10 0.054(3) 0.024(2) 0.033(3) 0.002(2) 0.003(2) -0.001(2)
C11 0.051(3) 0.038(3) 0.038(3) 0.001(3) -0.001(2) 0.001(2)
C12 0.050(4) 0.044(3) 0.061(4) -0.007(3) -0.001(3) -0.001(3)

loop_
_atom_site_label
_atom_site_fract_x
_atom_site_fract_y
_atom_site_fract_z
_atom_site_U_iso_or_equiv
_atom_site_thermal_displace_type
I1 0.76826(5) 0.07539(5) 0.20516(3) 0.0613 Uani
I2 0.70426(5) 0.49595(4) 0.39544(3) 0.0615 Uani
O1 1.1444(5) 0.0629(5) 0.4556(3) 0.0584 Uani
O2 1.0214(4) 0.2045(4) 0.3729(2) 0.0491 Uani
O3 0.3796(6) 0.1504(6) 0.3219(3) 0.0770 Uani
O4 0.5428(4) 0.0284(4) 0.3920(2) 0.0468 Uani
C1 1.0885(6) 0.0868(7) 0.3920(4) 0.0512 Uani
C2 1.0812(7) -0.0066(7) 0.3205(4) 0.0606 Uani
C3 0.9521(7) -0.1014(6) 0.3204(4) 0.0520 Uani
C4 0.8075(6) -0.0356(5) 0.3175(3) 0.0369 Uani
C5 0.6873(7) -0.1354(6) 0.3293(4) 0.0496 Uani
C6 0.5411(7) -0.0742(6) 0.3280(4) 0.0511 Uani
C7 0.4607(6) 0.1370(7) 0.3790(4) 0.0484 Uani
C8 0.4751(7) 0.2352(7) 0.4478(4) 0.0544 Uani
C9 0.6219(6) 0.2463(6) 0.4902(3) 0.0460 Uani
C10 0.7421(6) 0.2911(5) 0.4398(3) 0.0370 Uani
C11 0.8871(6) 0.2820(6) 0.4845(3) 0.0425 Uani
C12 1.0154(6) 0.3046(6) 0.4350(4) 0.0520 Uani
H1 1.0739 0.0472 0.2723 0.0667 Uani
H2 1.1661 -0.0587 0.3207 0.0774 Uani
H3 0.9620 -0.1552 0.3671 0.0730 Uani
H4 0.9546 -0.1583 0.2738 0.0839 Uani
H5 0.8010 0.0348 0.3480 0.0374 Uani
H6 0.7052 -0.1799 0.3791 0.0719 Uani
H7 0.6867 -0.2004 0.2866 0.0322 Uani
H8 0.5176 -0.0338 0.2774 0.0326 Uani
H9 0.4726 -0.1424 0.3381 0.0335 Uani
H10 0.4101 0.2091 0.4864 0.0820 Uani
H11 0.4497 0.3225 0.4274 0.0869 Uani
H12 0.6167 0.3079 0.5333 0.0517 Uani
H13 0.6467 0.1587 0.5111 0.0403 Uani
H14 0.7449 0.2443 0.3907 0.0332 Uani
H15 0.8953 0.1937 0.5075 0.0408 Uani
H16 0.8903 0.3472 0.5263 0.0362 Uani
H17 1.0094 0.3915 0.4115 0.0646 Uani
H18 1.1003 0.2984 0.4696 0.0852 Uani

loop_
_atom_type_symbol
_atom_type_oxidation_number
_atom_type_number_in_cell
_atom_type_scat_dispersion_real
_atom_type_scat_dispersion_imag
_atom_type_scat_source
C 0 48 0.003 0.002 'International Tables'
H 0 72 0.000 0.000 'International Tables'
O 0 16 0.011 0.006 'International Tables'
I 0 8 -0.474 1.812 'International Tables'

loop_
_geom_angle_atom_site_label_1
_geom_angle_atom_site_label_2
_geom_angle_atom_site_label_3
_geom_angle
_geom_angle_publ_flag
C(1) O(2) C(12) 117.5(5) yes
C(6) O(4) C(7) 117.4(5) yes
O(1) C(1) O(2) 124.1(6) yes
O(1) C(1) C(2) 125.8(6) yes
O(2) C(1) C(2) 110.1(6) yes
C(1) C(2) C(3) 111.9(5) yes
C(1) C(2) H(1) 108.5306 no
C(1) C(2) H(2) 109.4154 no
C(3) C(2) H(1) 108.8466 no
C(3) C(2) H(2) 109.3426 no
H(1) C(2) H(2) 108.7114 no
C(2) C(3) C(4) 116.6(5) yes
C(2) C(3) H(3) 107.9069 no
C(2) C(3) H(4) 107.4396 no
C(4) C(3) H(3) 108.2759 no
C(4) C(3) H(4) 107.2580 no
H(3) C(3) H(4) 109.2487 no
I(1) C(4) C(3) 110.4(4) yes
I(1) C(4) C(5) 110.5(4) yes
I(1) C(4) H(5) 94.6977 no
C(3) C(4) C(5) 113.0(5) yes
C(3) C(4) H(5) 115.2779 no
C(5) C(4) H(5) 111.5243 no
C(4) C(5) C(6) 114.9(5) yes
C(4) C(5) H(6) 108.8815 no
C(4) C(5) H(7) 108.1413 no
C(6) C(5) H(6) 108.2254 no
C(6) C(5) H(7) 107.2707 no
H(6) C(5) H(7) 109.2960 no
O(4) C(6) C(5) 107.5(5) yes
O(4) C(6) H(8) 110.1500 no
O(4) C(6) H(9) 109.7211 no
C(5) C(6) H(8) 110.2361 no
C(5) C(6) H(9) 109.7385 no
H(8) C(6) H(9) 109.5139 no
O(3) C(7) O(4) 123.7(6) yes
O(3) C(7) C(8) 124.1(6) yes
O(4) C(7) C(8) 112.1(5) yes
C(7) C(8) C(9) 116.0(5) yes
C(7) C(8) H(10) 108.0518 no
C(7) C(8) H(11) 107.8292 no
C(9) C(8) H(10) 107.9722 no
C(9) C(8) H(11) 107.5019 no
H(10) C(8) H(11) 109.3252 no
C(8) C(9) C(10) 116.8(5) yes
C(8) C(9) H(12) 108.1996 no
C(8) C(9) H(13) 107.3032 no
C(10) C(9) H(12) 107.9517 no
C(10) C(9) H(13) 107.1492 no
H(12) C(9) H(13) 109.2546 no
I(2) C(10) C(9) 110.4(4) yes
I(2) C(10) C(11) 110.2(3) yes
I(2) C(10) H(14) 100.0967 no
C(9) C(10) C(11) 112.8(5) yes
C(9) C(10) H(14) 113.5992 no
C(11) C(10) H(14) 108.9958 no
C(10) C(11) C(12) 116.3(5) yes
C(10) C(11) H(15) 107.3942 no
C(10) C(11) H(16) 107.8499 no
C(12) C(11) H(15) 107.7987 no
C(12) C(11) H(16) 107.9722 no
H(15) C(11) H(16) 109.3740 no
O(2) C(12) C(11) 111.0(5) yes
O(2) C(12) H(17) 109.3929 no
O(2) C(12) H(18) 108.7501 no
C(11) C(12) H(17) 109.3129 no
C(11) C(12) H(18) 108.8960 no
H(17) C(12) H(18) 109.5134 no

loop_
_geom_bond_atom_site_label_1
_geom_bond_atom_site_label_2
_geom_bond_distance
_geom_bond_publ_flag
I(1) C(4) 2.180(5) yes
I(2) C(10) 2.178(5) yes
O(1) C(1) 1.174(7) yes
O(2) C(1) 1.352(8) yes
O(2) C(12) 1.435(7) yes
O(3) C(7) 1.188(7) yes
O(4) C(6) 1.470(7) yes
O(4) C(7) 1.331(8) yes
C(1) C(2) 1.506(9) yes
C(2) C(3) 1.531(10) yes
C(2) H(1) 0.9606 no
C(2) H(2) 0.9482 no
C(3) C(4) 1.501(8) yes
C(3) H(3) 0.9420 no
C(3) H(4) 0.9604 no
C(4) C(5) 1.520(8) yes
C(4) H(5) 0.8659 no
C(5) C(6) 1.498(9) yes
C(5) H(6) 0.9442 no
C(5) H(7) 0.9577 no
C(6) H(8) 0.9460 no
C(6) H(9) 0.9534 no
C(7) C(8) 1.501(9) yes
C(8) C(9) 1.511(9) yes
C(8) H(10) 0.9493 no
C(8) H(11) 0.9523 no
C(9) C(10) 1.512(8) yes
C(9) H(12) 0.9448 no
C(9) H(13) 0.9576 no
C(10) C(11) 1.512(7) yes
C(10) H(14) 0.9412 no
C(11) C(12) 1.517(8) yes
C(11) H(15) 0.9539 no
C(11) H(16) 0.9472 no
C(12) H(17) 0.9452 no
C(12) H(18) 0.9542 no
